data_7225561
loop_
_publ_author_name
'Mahmoudi, Ghodrat'
'Stilinovic, Vladimir'
'Bauza, Antonio'
'Frontera, Antonio'
'Bartyzel, Agata'
'Ruiz-Perez, Catalina'
'Kirillov, Alexander M.'

_publ_section_title
;
 Inorganic-Organic Hybrid Materials Based on PbBr2 and Pyridine-Hydrazone
 Blocks -- Structural and Theoretical Study
;
_journal_name_full 'RSC Adv.'
_journal_paper_doi 10.1039/C6RA13462A
_journal_year 2016
_chemical_formula_sum 'C13 H12 Br2 N4 O Pb'
_chemical_formula_weight 607.28
_chemical_name_systematic
; 
 ? 
;
_space_group_IT_number 14
_symmetry_cell_setting monoclinic
_symmetry_space_group_name_Hall '-P 2ybc'
_symmetry_space_group_name_H-M 'P 1 21/c 1'
_atom_sites_solution_hydrogens geom
_atom_sites_solution_primary direct
_atom_sites_solution_secondary difmap
_audit_creation_method SHELXL-97
_audit_update_record
;
2015-11-04 deposited with the CCDC.
2016-06-15 downloaded from the CCDC.
;
_cell_angle_alpha 90.00
_cell_angle_beta 99.959(3)
_cell_angle_gamma 90.00
_cell_formula_units_Z 4
_cell_length_a 9.3608(3)
_cell_length_b 16.1741(6)
_cell_length_c 10.6812(4)
_cell_measurement_temperature 293(2)
_cell_volume 1592.79(10)
_computing_structure_refinement 'SHELXL-97 (Sheldrick, 1997)'
_computing_structure_solution 'SHELXS-97 (Sheldrick, 1990)'
_diffrn_ambient_temperature 293(2)
_diffrn_measured_fraction_theta_full 0.958
_diffrn_measured_fraction_theta_max 0.958
_diffrn_measurement_device_type 'Bruker AXS SMART APEX CCD diffractometer'
_diffrn_measurement_method '\w scans'
_diffrn_radiation_monochromator graphite
_diffrn_radiation_source 'fine-focus sealed tube'
_diffrn_radiation_type MoK\a
_diffrn_radiation_wavelength 0.71073
_diffrn_reflns_av_R_equivalents 0.0425
_diffrn_reflns_av_sigmaI/netI 0.0780
_diffrn_reflns_limit_h_max 11
_diffrn_reflns_limit_h_min -12
_diffrn_reflns_limit_k_max 9
_diffrn_reflns_limit_k_min -20
_diffrn_reflns_limit_l_max 13
_diffrn_reflns_limit_l_min -11
_diffrn_reflns_number 6714
_diffrn_reflns_theta_full 27.49
_diffrn_reflns_theta_max 27.49
_diffrn_reflns_theta_min 2.96
_exptl_absorpt_coefficient_mu 15.612
_exptl_absorpt_correction_T_max 0.1655
_exptl_absorpt_correction_T_min 0.1117
_exptl_absorpt_correction_type analytical
_exptl_crystal_colour yellow
_exptl_crystal_density_diffrn 2.532
_exptl_crystal_density_method 'not measured'
_exptl_crystal_description block
_exptl_crystal_F_000 1112
_exptl_crystal_size_max 0.25
_exptl_crystal_size_mid 0.20
_exptl_crystal_size_min 0.18
_refine_diff_density_max 1.354
_refine_diff_density_min -1.242
_refine_diff_density_rms 0.216
_refine_ls_extinction_method none
_refine_ls_goodness_of_fit_ref 0.993
_refine_ls_hydrogen_treatment mixed
_refine_ls_matrix_type full
_refine_ls_number_parameters 191
_refine_ls_number_reflns 3494
_refine_ls_number_restraints 0
_refine_ls_restrained_S_all 0.993
_refine_ls_R_factor_all 0.0722
_refine_ls_R_factor_gt 0.0436
_refine_ls_shift/su_max 0.001
_refine_ls_shift/su_mean 0.000
_refine_ls_structure_factor_coef Fsqd
_refine_ls_weighting_details 'calc w=1/[\s^2^(Fo^2^)+(0.0251P)^2^+0.0000P] where P=(Fo^2^+2Fc^2^)/3'
_refine_ls_weighting_scheme calc
_refine_ls_wR_factor_gt 0.0726
_refine_ls_wR_factor_ref 0.0853
_reflns_number_gt 2517
_reflns_number_total 3494
_reflns_threshold_expression >2sigma(I)
_cod_data_source_file c6ra13462a1.cif
_cod_data_source_block 4
_cod_original_sg_symbol_H-M P21/c
_cod_database_code 7225561

loop_
_symmetry_equiv_pos_as_xyz
'x, y, z'
'x, -y+1/2, z+1/2'
'-x, -y, -z'
'-x, y-1/2, -z-1/2'

loop_
_atom_site_label
_atom_site_type_symbol
_atom_site_fract_x
_atom_site_fract_y
_atom_site_fract_z
_atom_site_U_iso_or_equiv
_atom_site_adp_type
_atom_site_occupancy
_atom_site_symmetry_multiplicity
_atom_site_calc_flag
_atom_site_refinement_flags
Pb1 Pb 0.71492(3) 0.22700(2) 0.52836(3) 0.02760(11) Uani 1 1 d .
Br1 Br 1.03785(10) 0.26748(7) 0.57100(11) 0.0473(3) Uani 1 1 d .
Br2 Br 0.68549(10) 0.32927(7) 0.76853(9) 0.0467(3) Uani 1 1 d .
O1 O 0.4706(6) 0.1338(4) 0.5312(6) 0.0427(17) Uani 1 1 d .
N1 N 0.6762(7) 0.3795(5) 0.4381(7) 0.0345(18) Uani 1 1 d .
N2 N 0.4459(6) 0.2800(5) 0.4146(7) 0.0299(17) Uani 1 1 d .
N3 N 0.3378(7) 0.2215(4) 0.3937(7) 0.0309(18) Uani 1 1 d .
H3 H 0.2563 0.2317 0.3414 0.037 Uiso 1 1 calc R
N4 N 0.1958(7) -0.0614(5) 0.4180(8) 0.041(2) Uani 1 1 d .
C1 C 0.7885(9) 0.4317(6) 0.4602(10) 0.046(3) Uani 1 1 d .
H1 H 0.8775 0.4114 0.5006 0.059 Uiso 1 1 calc R
C2 C 0.7795(10) 0.5131(6) 0.4266(9) 0.045(3) Uani 1 1 d .
H2 H 0.8607 0.5471 0.4427 0.058 Uiso 1 1 calc R
C3 C 0.6491(10) 0.5434(6) 0.3691(9) 0.042(2) Uani 1 1 d .
H3A H 0.6391 0.5988 0.3458 0.054 Uiso 1 1 calc R
C4 C 0.5308(9) 0.4902(6) 0.3456(9) 0.036(2) Uani 1 1 d .
H4 H 0.4409 0.5097 0.3058 0.047 Uiso 1 1 calc R
C5 C 0.5467(8) 0.4092(6) 0.3811(8) 0.027(2) Uani 1 1 d .
C6 C 0.4243(8) 0.3501(5) 0.3617(8) 0.027(2) Uani 1 1 d .
C7 C 0.2817(8) 0.3760(6) 0.2853(9) 0.044(3) Uani 1 1 d .
H7A H 0.2604 0.3423 0.2104 0.061 Uiso 1 1 calc R
H7B H 0.2868 0.4329 0.2612 0.061 Uiso 1 1 calc R
H7C H 0.2067 0.3692 0.3354 0.061 Uiso 1 1 calc R
C8 C 0.3588(9) 0.1479(6) 0.4548(9) 0.032(2) Uani 1 1 d .
C9 C 0.2447(8) 0.0833(6) 0.4203(8) 0.027(2) Uani 1 1 d .
C10 C 0.2839(8) 0.0033(6) 0.4481(9) 0.038(2) Uani 1 1 d .
H10 H 0.3776 -0.0068 0.4906 0.050 Uiso 1 1 calc R
C11 C 0.0616(9) -0.0464(6) 0.3566(9) 0.041(3) Uani 1 1 d .
H11 H -0.0009 -0.0904 0.3323 0.054 Uiso 1 1 calc R
C12 C 0.0140(9) 0.0332(6) 0.3287(10) 0.042(3) Uani 1 1 d .
H12 H -0.0809 0.0422 0.2880 0.055 Uiso 1 1 calc R
C13 C 0.1034(8) 0.0984(6) 0.3597(8) 0.035(2) Uani 1 1 d .
H13 H 0.0711 0.1521 0.3410 0.045 Uiso 1 1 calc R

loop_
_atom_site_aniso_label
_atom_site_aniso_U_11
_atom_site_aniso_U_22
_atom_site_aniso_U_33
_atom_site_aniso_U_23
_atom_site_aniso_U_13
_atom_site_aniso_U_12
Pb1 0.02556(18) 0.02080(19) 0.03471(19) 0.00050(17) 0.00034(12) -0.00131(14)
Br1 0.0370(5) 0.0328(6) 0.0713(7) -0.0038(6) 0.0070(5) -0.0002(4)
Br2 0.0605(6) 0.0415(7) 0.0383(6) 0.0024(5) 0.0095(5) 0.0000(5)
O1 0.034(3) 0.029(4) 0.060(4) 0.016(4) -0.006(3) -0.003(3)
N1 0.032(4) 0.018(4) 0.051(5) 0.004(4) -0.001(3) -0.006(3)
N2 0.018(3) 0.024(4) 0.047(5) 0.000(4) 0.006(3) 0.000(3)
N3 0.021(3) 0.017(4) 0.051(5) -0.002(4) -0.003(3) -0.003(3)
N4 0.032(4) 0.019(4) 0.070(6) 0.013(4) -0.001(4) -0.004(3)
C1 0.038(5) 0.033(6) 0.063(7) 0.018(6) 0.000(5) 0.001(5)
C2 0.046(6) 0.031(6) 0.057(7) 0.005(6) 0.007(5) -0.012(5)
C3 0.059(6) 0.024(6) 0.046(6) 0.003(5) 0.020(5) -0.008(5)
C4 0.037(5) 0.024(5) 0.045(6) 0.001(5) 0.003(4) 0.005(4)
C5 0.024(4) 0.029(5) 0.027(5) -0.003(4) 0.005(3) 0.006(4)
C6 0.034(5) 0.016(5) 0.032(5) -0.004(4) 0.007(4) 0.000(4)
C7 0.038(5) 0.025(6) 0.062(7) 0.013(6) -0.009(4) 0.005(4)
C8 0.028(5) 0.023(5) 0.047(6) -0.004(5) 0.012(4) 0.001(4)
C9 0.016(4) 0.027(5) 0.036(5) 0.004(4) 0.001(3) 0.004(4)
C10 0.026(5) 0.028(6) 0.059(7) -0.004(5) 0.000(4) 0.004(4)
C11 0.031(5) 0.034(6) 0.055(7) 0.006(5) -0.004(4) -0.007(4)
C12 0.026(5) 0.032(6) 0.066(7) 0.008(6) -0.003(4) -0.001(4)
C13 0.030(5) 0.030(6) 0.042(6) 0.001(5) 0.003(4) -0.002(4)

loop_
_atom_type_symbol
_atom_type_description
_atom_type_scat_dispersion_real
_atom_type_scat_dispersion_imag
_atom_type_scat_source
C C 0.0033 0.0016 'International Tables Vol C Tables 4.2.6.8 and 6.1.1.4'
H H 0.0000 0.0000 'International Tables Vol C Tables 4.2.6.8 and 6.1.1.4'
N N 0.0061 0.0033 'International Tables Vol C Tables 4.2.6.8 and 6.1.1.4'
O O 0.0106 0.0060 'International Tables Vol C Tables 4.2.6.8 and 6.1.1.4'
Br Br -0.2901 2.4595 'International Tables Vol C Tables 4.2.6.8 and 6.1.1.4'
Pb Pb -3.3944 10.1111 'International Tables Vol C Tables 4.2.6.8 and 6.1.1.4'

loop_
_geom_angle_atom_site_label_1
_geom_angle_atom_site_label_2
_geom_angle_atom_site_label_3
_geom_angle
_geom_angle_site_symmetry_1
_geom_angle_site_symmetry_3
N1 Pb1 N2 59.3(2) . .
N1 Pb1 O1 116.96(18) . .
N2 Pb1 O1 58.15(19) . .
N1 Pb1 N4 165.9(2) . 3_656
N2 Pb1 N4 127.0(2) . 3_656
O1 Pb1 N4 72.29(18) . 3_656
N1 Pb1 Br2 87.67(16) . 2_554
N2 Pb1 Br2 75.21(15) . 2_554
O1 Pb1 Br2 84.05(14) . 2_554
N4 Pb1 Br2 82.67(17) 3_656 2_554
N1 Pb1 Br1 85.66(14) . .
N2 Pb1 Br1 144.22(15) . .
O1 Pb1 Br1 157.38(12) . .
N4 Pb1 Br1 85.57(14) 3_656 .
Br2 Pb1 Br1 97.96(3) 2_554 .
N1 Pb1 Br2 77.22(16) . .
N2 Pb1 Br2 89.63(15) . .
O1 Pb1 Br2 95.18(14) . .
N4 Pb1 Br2 113.67(17) 3_656 .
Br2 Pb1 Br2 162.67(3) 2_554 .
Br1 Pb1 Br2 89.40(3) . .
Pb1 Br2 Pb1 128.23(4) 2 .
C8 O1 Pb1 120.4(6) . .
C1 N1 C5 118.2(8) . .
C1 N1 Pb1 118.0(6) . .
C5 N1 Pb1 123.5(5) . .
C6 N2 N3 119.1(7) . .
C6 N2 Pb1 122.8(5) . .
N3 N2 Pb1 116.8(5) . .
C8 N3 N2 119.0(7) . .
C8 N3 H3 120.5 . .
N2 N3 H3 120.5 . .
C11 N4 C10 117.6(8) . .
N1 C1 C2 123.6(8) . .
N1 C1 H1 118.2 . .
C2 C1 H1 118.2 . .
C3 C2 C1 118.5(9) . .
C3 C2 H2 120.8 . .
C1 C2 H2 120.8 . .
C2 C3 C4 118.9(9) . .
C2 C3 H3A 120.6 . .
C4 C3 H3A 120.6 . .
C5 C4 C3 119.9(8) . .
C5 C4 H4 120.0 . .
C3 C4 H4 120.0 . .
N1 C5 C4 120.9(8) . .
N1 C5 C6 116.6(8) . .
C4 C5 C6 122.4(7) . .
N2 C6 C5 117.1(7) . .
N2 C6 C7 123.4(8) . .
C5 C6 C7 119.5(8) . .
C6 C7 H7A 109.5 . .
C6 C7 H7B 109.5 . .
H7A C7 H7B 109.5 . .
C6 C7 H7C 109.5 . .
H7A C7 H7C 109.5 . .
H7B C7 H7C 109.5 . .
O1 C8 N3 121.1(8) . .
O1 C8 C9 121.6(8) . .
N3 C8 C9 117.2(7) . .
C10 C9 C13 117.8(8) . .
C10 C9 C8 117.1(7) . .
C13 C9 C8 125.1(8) . .
N4 C10 C9 124.0(8) . .
N4 C10 H10 118.0 . .
C9 C10 H10 118.0 . .
N4 C11 C12 121.2(9) . .
N4 C11 H11 119.4 . .
C12 C11 H11 119.4 . .
C13 C12 C11 120.8(8) . .
C13 C12 H12 119.6 . .
C11 C12 H12 119.6 . .
C12 C13 C9 118.5(9) . .
C12 C13 H13 120.8 . .
C9 C13 H13 120.8 . .

loop_
_geom_bond_atom_site_label_1
_geom_bond_atom_site_label_2
_geom_bond_distance
_geom_bond_site_symmetry_2
Pb1 Br1 3.0492(9) .
Pb1 Br2 3.1044(10) .
Pb1 Br2 2.8882(10) 2_554
Pb1 O1 2.743(6) .
Pb1 N1 2.650(7) .
Pb1 N2 2.738(6) .
Pb1 N4 2.834(7) 3_656
Br2 Pb1 2.8882(10) 2
O1 C8 1.232(9) .
N1 C1 1.337(11) .
N1 C5 1.347(9) .
N2 C6 1.268(10) .
N2 N3 1.374(9) .
N3 C8 1.356(10) .
N3 H3 0.8800 .
N4 C11 1.335(10) .
N4 C10 1.337(11) .
C1 C2 1.363(13) .
C1 H1 0.9300 .
C2 C3 1.360(12) .
C2 H2 0.9300 .
C3 C4 1.391(12) .
C3 H3A 0.9300 .
C4 C5 1.365(12) .
C4 H4 0.9300 .
C5 C6 1.479(11) .
C6 C7 1.498(10) .
C7 H7A 0.9600 .
C7 H7B 0.9600 .
C7 H7C 0.9600 .
C8 C9 1.494(11) .
C9 C10 1.364(12) .
C9 C13 1.390(10) .
C10 H10 0.9300 .
C11 C12 1.378(12) .
C11 H11 0.9300 .
C12 C13 1.351(12) .
C12 H12 0.9300 .
C13 H13 0.9300 .

loop_
_geom_torsion_atom_site_label_1
_geom_torsion_atom_site_label_2
_geom_torsion_atom_site_label_3
_geom_torsion_atom_site_label_4
_geom_torsion
_geom_torsion_site_symmetry_1
_geom_torsion_site_symmetry_4
N1 Pb1 Br2 Pb1 -175.93(14) . 2
N2 Pb1 Br2 Pb1 125.53(16) . 2
O1 Pb1 Br2 Pb1 67.57(13) . 2
N4 Pb1 Br2 Pb1 -5.35(15) 3_656 2
Br2 Pb1 Br2 Pb1 154.20(7) 2_554 2
Br1 Pb1 Br2 Pb1 -90.24(4) . 2
N1 Pb1 O1 C8 26.3(7) . .
N2 Pb1 O1 C8 18.3(6) . .
N4 Pb1 O1 C8 -142.2(7) 3_656 .
Br2 Pb1 O1 C8 -58.0(6) 2_554 .
Br1 Pb1 O1 C8 -154.4(5) . .
Br2 Pb1 O1 C8 104.6(6) . .
N2 Pb1 N1 C1 173.9(8) . .
O1 Pb1 N1 C1 166.0(7) . .
N4 Pb1 N1 C1 -65.3(12) 3_656 .
Br2 Pb1 N1 C1 -111.9(7) 2_554 .
Br1 Pb1 N1 C1 -13.7(7) . .
Br2 Pb1 N1 C1 76.6(7) . .
N2 Pb1 N1 C5 -0.1(6) . .
O1 Pb1 N1 C5 -8.0(7) . .
N4 Pb1 N1 C5 120.7(9) 3_656 .
Br2 Pb1 N1 C5 74.1(6) 2_554 .
Br1 Pb1 N1 C5 172.3(6) . .
Br2 Pb1 N1 C5 -97.3(6) . .
N1 Pb1 N2 C6 5.4(7) . .
O1 Pb1 N2 C6 177.1(8) . .
N4 Pb1 N2 C6 -159.4(6) 3_656 .
Br2 Pb1 N2 C6 -90.7(7) 2_554 .
Br1 Pb1 N2 C6 -7.7(9) . .
Br2 Pb1 N2 C6 80.8(7) . .
N1 Pb1 N2 N3 172.5(6) . .
O1 Pb1 N2 N3 -15.8(5) . .
N4 Pb1 N2 N3 7.7(7) 3_656 .
Br2 Pb1 N2 N3 76.4(5) 2_554 .
Br1 Pb1 N2 N3 159.4(4) . .
Br2 Pb1 N2 N3 -112.1(5) . .
C6 N2 N3 C8 -177.1(8) . .
Pb1 N2 N3 C8 15.3(9) . .
C5 N1 C1 C2 -0.9(16) . .
Pb1 N1 C1 C2 -175.2(8) . .
N1 C1 C2 C3 0.9(17) . .
C1 C2 C3 C4 -0.7(15) . .
C2 C3 C4 C5 0.5(14) . .
C1 N1 C5 C4 0.7(13) . .
Pb1 N1 C5 C4 174.7(6) . .
C1 N1 C5 C6 -178.2(8) . .
Pb1 N1 C5 C6 -4.3(10) . .
C3 C4 C5 N1 -0.5(14) . .
C3 C4 C5 C6 178.4(8) . .
N3 N2 C6 C5 -176.5(7) . .
Pb1 N2 C6 C5 -9.7(11) . .
N3 N2 C6 C7 5.3(13) . .
Pb1 N2 C6 C7 172.1(6) . .
N1 C5 C6 N2 9.1(12) . .
C4 C5 C6 N2 -169.9(8) . .
N1 C5 C6 C7 -172.7(8) . .
C4 C5 C6 C7 8.4(13) . .
Pb1 O1 C8 N3 -19.2(11) . .
Pb1 O1 C8 C9 157.4(6) . .
N2 N3 C8 O1 2.2(13) . .
N2 N3 C8 C9 -174.5(7) . .
O1 C8 C9 C10 -17.3(13) . .
N3 C8 C9 C10 159.4(8) . .
O1 C8 C9 C13 164.2(8) . .
N3 C8 C9 C13 -19.1(13) . .
C11 N4 C10 C9 0.2(15) . .
C13 C9 C10 N4 1.7(15) . .
C8 C9 C10 N4 -176.9(9) . .
C10 N4 C11 C12 -1.9(15) . .
N4 C11 C12 C13 1.8(16) . .
C11 C12 C13 C9 0.1(15) . .
C10 C9 C13 C12 -1.7(14) . .
C8 C9 C13 C12 176.7(9) . .
